data_2243732
loop_
_publ_author_name
'Kwak, Chee-Hun'
'Chang, Mee'

_publ_section_title
;
 Crystal structure of
 [3,10-bis(4-fluorophenethyl)-1,3,5,8,10,12-hexaazacyclotetradecane]nickel(II)
 diperchlorate
;
_journal_coeditor_code VM2242
_journal_issue 2
_journal_name_full 'Acta Crystallographica Section E'
_journal_page_first 148
_journal_page_last 152
_journal_paper_doi 10.1107/S2056989020016795
_journal_volume 77
_journal_year 2021
_chemical_formula_iupac '[Ni (C24 H36 F2 N6)] (Cl O4)2'
_chemical_formula_moiety 'C24 H36 F2 N6 Ni, 2(Cl O4)'
_chemical_formula_sum 'C24 H36 Cl2 F2 N6 Ni O8'
_chemical_formula_weight 704.20
_chemical_name_systematic
;
[3,10-Bis(4-fluorophenethyl)-1,3,5,8,10,12-hexaazacyclotetradecane]nickel(II)
bis(perchlorate)
;
_space_group_crystal_system monoclinic
_space_group_IT_number 15
_space_group_name_Hall '-C 2yc'
_space_group_name_H-M_alt 'C 1 2/c 1'
_atom_sites_solution_hydrogens geom
_audit_creation_method SHELXL-2018/3
_cell_angle_alpha 90
_cell_angle_beta 126.1890(10)
_cell_angle_gamma 90
_cell_formula_units_Z 4
_cell_length_a 16.9910(12)
_cell_length_b 15.5187(11)
_cell_length_c 13.8864(9)
_cell_measurement_reflns_used 3600
_cell_measurement_temperature 173(2)
_cell_measurement_theta_max 28.31
_cell_measurement_theta_min 1.82
_cell_volume 2955.1(4)
_computing_cell_refinement
;
SAINT (Bruker, 2002)
;
_computing_data_collection
;
SMART (Bruker, 2002)
;
_computing_data_reduction
;
SAINT (Bruker, 2002)
;
_computing_molecular_graphics
;
Ortep-3 for Windows (Farrugia, 2012), Mercury (Macrae <i>et al.</i>,
2020)
;
_computing_publication_material
;
WinGx (Farrugia, 2012)
;
_computing_structure_refinement
;
<i>SHELXL2018/3</i> (Sheldrick, 2015)
;
_computing_structure_solution
;
SHELXS97 (Sheldrick, 2008)
;
_diffrn_ambient_temperature 173(2)
_diffrn_measured_fraction_theta_full 0.995
_diffrn_measured_fraction_theta_max 0.922
_diffrn_measurement_device_type 'Bruker SMART CCD area detector'
_diffrn_measurement_method 'phi and omega scans'
_diffrn_radiation_type MoK\a
_diffrn_radiation_wavelength 0.71073
_diffrn_reflns_av_R_equivalents 0.0827
_diffrn_reflns_av_unetI/netI 0.0649
_diffrn_reflns_limit_h_max 19
_diffrn_reflns_limit_h_min -21
_diffrn_reflns_limit_k_max 18
_diffrn_reflns_limit_k_min -19
_diffrn_reflns_limit_l_max 15
_diffrn_reflns_limit_l_min -18
_diffrn_reflns_number 9357
_diffrn_reflns_theta_full 25.242
_diffrn_reflns_theta_max 28.308
_diffrn_reflns_theta_min 1.982
_exptl_absorpt_coefficient_mu 0.908
_exptl_absorpt_correction_type none
_exptl_crystal_colour yellow
_exptl_crystal_density_diffrn 1.583
_exptl_crystal_description block
_exptl_crystal_F_000 1464
_exptl_crystal_size_max 0.40
_exptl_crystal_size_mid 0.35
_exptl_crystal_size_min 0.20
_refine_diff_density_max 0.876
_refine_diff_density_min -0.629
_refine_ls_extinction_method none
_refine_ls_goodness_of_fit_ref 1.130
_refine_ls_hydrogen_treatment constr
_refine_ls_matrix_type full
_refine_ls_number_parameters 282
_refine_ls_number_reflns 3400
_refine_ls_number_restraints 492
_refine_ls_restrained_S_all 1.121
_refine_ls_R_factor_all 0.0861
_refine_ls_R_factor_gt 0.0680
_refine_ls_shift/su_max 0.000
_refine_ls_shift/su_mean 0.000
_refine_ls_structure_factor_coef Fsqd
_refine_ls_weighting_details 'w=1/[\s^2^(Fo^2^)+(0.0449P)^2^+12.0119P] where P=(Fo^2^+2Fc^2^)/3'
_refine_ls_weighting_scheme calc
_refine_ls_wR_factor_gt 0.1492
_refine_ls_wR_factor_ref 0.1587
_reflns_number_gt 2737
_reflns_number_total 3400
_reflns_threshold_expression 'I > 2\s(I)'
_cod_data_source_file vm2242sup1.cif
_cod_data_source_block I
_cod_original_sg_symbol_H-M 'C 2/c'
_cod_database_code 2243732
_shelx_space_group_comment
;
The symmetry employed for this shelxl refinement is uniquely defined
by the following loop, which should always be used as a source of
symmetry information in preference to the above space-group names.
They are only intended as comments.
;
_shelx_estimated_absorpt_t_min 0.690
_shelx_estimated_absorpt_t_max 0.834

loop_
_space_group_symop_operation_xyz
'x, y, z'
'-x, y, -z+1/2'
'x+1/2, y+1/2, z'
'-x+1/2, y+1/2, -z+1/2'
'-x, -y, -z'
'x, -y, z-1/2'
'-x+1/2, -y+1/2, -z'
'x+1/2, -y+1/2, z-1/2'

loop_
_atom_site_type_symbol
_atom_site_label
_atom_site_fract_x
_atom_site_fract_y
_atom_site_fract_z
_atom_site_U_iso_or_equiv
_atom_site_adp_type
_atom_site_calc_flag
_atom_site_occupancy
_atom_site_disorder_assembly
_atom_site_disorder_group
Ni Ni1 0.50831(10) 0.37625(4) 0.25924(13) 0.0174(2) Uiso d 0.5 A -1
F F1 0.0633(8) 0.3851(12) 0.5651(8) 0.071(3) Uani d 0.5 A -1
N N1 0.2930(6) 0.3576(6) 0.2078(8) 0.0457(18) Uani d 0.5 A -1
N N2 0.4195(8) 0.4599(6) 0.2494(14) 0.0285(16) Uani d 0.5 A -1
H H2 0.440274 0.471036 0.330822 0.034 Uiso calc 0.5 A -1
N N3 0.4422(6) 0.2796(5) 0.2689(8) 0.0315(17) Uani d 0.5 A -1
H H3 0.464913 0.275912 0.352038 0.038 Uiso calc 0.5 A -1
C C1 0.3129(7) 0.4353(7) 0.1751(11) 0.0438(19) Uani d 0.5 A -1
H H1A 0.276898 0.481023 0.180846 0.053 Uiso calc 0.5 A -1
H H1B 0.289042 0.431370 0.092254 0.053 Uiso calc 0.5 A -1
C C2 0.3322(7) 0.2838(6) 0.1930(9) 0.0407(18) Uani d 0.5 A -1
H H2A 0.307538 0.280024 0.109821 0.049 Uiso calc 0.5 A -1
H H2B 0.308648 0.233687 0.210625 0.049 Uiso calc 0.5 A -1
C C3 0.4317(10) 0.5416(7) 0.2027(12) 0.043(2) Uani d 0.5 A -1
H H3A 0.398839 0.537629 0.117278 0.052 Uiso calc 0.5 A -1
H H3B 0.404620 0.589837 0.218621 0.052 Uiso calc 0.5 A -1
C C4 0.4734(8) 0.1987(5) 0.2428(11) 0.042(2) Uani d 0.5 A -1
H H4A 0.462776 0.149576 0.277068 0.050 Uiso calc 0.5 A -1
H H4B 0.436522 0.190069 0.157356 0.050 Uiso calc 0.5 A -1
C C5 0.2772(7) 0.3584(7) 0.3011(9) 0.043(2) Uani d 0.5 A -1
H H5A 0.324764 0.396071 0.365491 0.051 Uiso calc 0.5 A -1
H H5B 0.286668 0.300782 0.333287 0.051 Uiso calc 0.5 A -1
C C6 0.1754(10) 0.3892(15) 0.2521(13) 0.0436(17) Uani d 0.5 A -1
H H6A 0.169116 0.448576 0.226476 0.052 Uiso calc 0.5 A -1
H H6B 0.129079 0.355294 0.181870 0.052 Uiso calc 0.5 A -1
C C7 0.1472(8) 0.3846(10) 0.3366(10) 0.0368(12) Uani d 0.5 A -1
C C8 0.1429(10) 0.3083(10) 0.3863(11) 0.048(3) Uani d 0.5 A -1
H H8 0.157393 0.256297 0.366611 0.057 Uiso calc 0.5 A -1
C C9 0.1173(10) 0.3085(10) 0.4650(11) 0.054(3) Uani d 0.5 A -1
H H9 0.119223 0.257617 0.501639 0.065 Uiso calc 0.5 A -1
C C10 0.0891(15) 0.3847(12) 0.4885(15) 0.0519(18) Uani d 0.5 A -1
C C11 0.0973(19) 0.4610(12) 0.447(2) 0.046(2) Uani d 0.5 A -1
H H11 0.084266 0.512687 0.469261 0.055 Uiso calc 0.5 A -1
C C12 0.126(2) 0.4599(11) 0.371(2) 0.039(2) Uani d 0.5 A -1
H H12 0.130349 0.512186 0.342290 0.047 Uiso calc 0.5 A -1
F F1' 0.9281(8) 0.3557(11) -0.0646(8) 0.071(3) Uani d 0.5 A -1
N N1' 0.7183(6) 0.3953(6) 0.3006(8) 0.0457(18) Uani d 0.5 A -1
N N2' 0.5718(8) 0.4730(6) 0.2422(15) 0.0315(17) Uani d 0.5 A -1
H H2' 0.548837 0.474605 0.158805 0.038 Uiso calc 0.5 A -1
N N3' 0.5922(6) 0.2927(5) 0.2582(8) 0.0285(16) Uani d 0.5 A -1
H H3' 0.570787 0.286557 0.175710 0.034 Uiso calc 0.5 A -1
C C1' 0.6818(7) 0.4693(6) 0.3192(10) 0.0407(18) Uani d 0.5 A -1
H H1'A 0.706114 0.519692 0.303050 0.049 Uiso calc 0.5 A -1
H H1'B 0.706349 0.471549 0.402388 0.049 Uiso calc 0.5 A -1
C C2' 0.6995(7) 0.3171(7) 0.3348(10) 0.0438(19) Uani d 0.5 A -1
H H2'A 0.722435 0.321528 0.417275 0.053 Uiso calc 0.5 A -1
H H2'B 0.736204 0.271471 0.330180 0.053 Uiso calc 0.5 A -1
C C3' 0.5385(10) 0.5534(7) 0.2658(12) 0.042(2) Uani d 0.5 A -1
H H3'A 0.551526 0.603098 0.234804 0.050 Uiso calc 0.5 A -1
H H3'B 0.571198 0.561228 0.350715 0.050 Uiso calc 0.5 A -1
C C4' 0.5786(8) 0.2082(5) 0.2969(10) 0.043(2) Uani d 0.5 A -1
H H4'A 0.600078 0.161811 0.270542 0.052 Uiso calc 0.5 A -1
H H4'B 0.616559 0.206027 0.383173 0.052 Uiso calc 0.5 A -1
C C5' 0.7323(7) 0.3938(7) 0.2050(9) 0.043(2) Uani d 0.5 A -1
H H5'A 0.695637 0.440331 0.149100 0.051 Uiso calc 0.5 A -1
H H5'B 0.708406 0.339732 0.161773 0.051 Uiso calc 0.5 A -1
C C6' 0.8384(11) 0.4037(15) 0.2587(14) 0.0436(17) Uani d 0.5 A -1
H H6'A 0.874819 0.360440 0.320403 0.052 Uiso calc 0.5 A -1
H H6'B 0.860033 0.459795 0.296500 0.052 Uiso calc 0.5 A -1
C C7' 0.8622(8) 0.3952(10) 0.1701(10) 0.0368(12) Uani d 0.5 A -1
C C8' 0.8807(9) 0.3129(9) 0.1490(10) 0.039(2) Uani d 0.5 A -1
H H8' 0.875962 0.266112 0.187145 0.047 Uiso calc 0.5 A -1
C C9' 0.9059(10) 0.2994(10) 0.0724(11) 0.046(2) Uani d 0.5 A -1
H H9' 0.923553 0.245074 0.062804 0.055 Uiso calc 0.5 A -1
C C10' 0.9039(15) 0.3693(11) 0.0113(15) 0.0519(18) Uani d 0.5 A -1
C C11' 0.893(2) 0.4515(12) 0.034(2) 0.054(3) Uani d 0.5 A -1
H H11' 0.902900 0.497780 -0.000650 0.065 Uiso calc 0.5 A -1
C C12' 0.868(2) 0.4641(12) 0.112(2) 0.048(3) Uani d 0.5 A -1
H H12' 0.854488 0.519427 0.124343 0.057 Uiso calc 0.5 A -1
Cl Cl1 0.6115(4) 0.3604(3) 0.5699(5) 0.0469(4) Uani d 0.795(7) B 1
O O1 0.6801(6) 0.3549(5) 0.6978(5) 0.082(3) Uani d 0.795(7) B 1
O O2 0.5813(5) 0.2776(4) 0.5188(5) 0.102(2) Uani d 0.795(7) B 1
O O3 0.6555(5) 0.3981(6) 0.5233(6) 0.113(3) Uani d 0.795(7) B 1
O O4 0.5284(5) 0.4091(5) 0.5368(6) 0.089(2) Uani d 0.795(7) B 1
Cl Cl1' 0.6086(16) 0.3675(13) 0.5680(19) 0.0469(4) Uani d 0.205(7) B 2
O O1' 0.6497(18) 0.3241(14) 0.6781(19) 0.049(4) Uani d 0.205(7) B 2
O O2' 0.6325(17) 0.3288(16) 0.4980(16) 0.074(4) Uani d 0.205(7) B 2
O O3' 0.6267(19) 0.4551(13) 0.574(2) 0.097(6) Uani d 0.205(7) B 2
O O4' 0.5058(15) 0.3669(16) 0.5057(19) 0.067(4) Uani d 0.205(7) B 2

loop_
_atom_site_aniso_label
_atom_site_aniso_U_11
_atom_site_aniso_U_22
_atom_site_aniso_U_33
_atom_site_aniso_U_12
_atom_site_aniso_U_13
_atom_site_aniso_U_23
F1 0.074(3) 0.112(11) 0.060(2) 0.010(4) 0.0571(19) 0.004(3)
N1 0.035(2) 0.063(6) 0.054(3) -0.001(2) 0.034(2) 0.005(3)
N2 0.034(3) 0.030(3) 0.034(3) 0.007(2) 0.028(3) 0.006(3)
N3 0.037(3) 0.031(3) 0.039(4) -0.003(3) 0.029(3) -0.002(3)
C1 0.031(3) 0.057(5) 0.049(4) 0.012(3) 0.026(3) 0.011(4)
C2 0.038(3) 0.050(4) 0.043(4) -0.014(3) 0.029(3) -0.007(3)
C3 0.067(6) 0.031(3) 0.060(6) 0.013(3) 0.054(5) 0.010(3)
C4 0.073(7) 0.022(3) 0.062(6) -0.003(3) 0.057(6) -0.001(3)
C5 0.033(3) 0.061(8) 0.045(3) -0.001(3) 0.028(2) 0.002(3)
C6 0.032(4) 0.066(6) 0.040(3) -0.003(4) 0.025(3) -0.003(5)
C7 0.029(2) 0.052(3) 0.033(2) 0.003(5) 0.020(2) -0.002(4)
C8 0.045(6) 0.053(4) 0.046(7) 0.009(4) 0.027(6) 0.010(4)
C9 0.051(7) 0.073(5) 0.041(7) 0.000(5) 0.029(6) 0.011(5)
C10 0.041(3) 0.086(6) 0.041(2) 0.010(6) 0.031(2) 0.008(5)
C11 0.036(5) 0.068(4) 0.032(5) 0.007(4) 0.020(5) -0.003(4)
C12 0.036(5) 0.052(4) 0.028(5) 0.003(4) 0.019(4) 0.003(4)
F1' 0.074(3) 0.112(11) 0.060(2) 0.010(4) 0.0571(19) 0.004(3)
N1' 0.035(2) 0.063(6) 0.054(3) -0.001(2) 0.034(2) 0.005(3)
N2' 0.037(3) 0.031(3) 0.039(4) -0.003(3) 0.029(3) -0.002(3)
N3' 0.034(3) 0.030(3) 0.034(3) 0.007(2) 0.028(3) 0.006(3)
C1' 0.038(3) 0.050(4) 0.043(4) -0.014(3) 0.029(3) -0.007(3)
C2' 0.031(3) 0.057(5) 0.049(4) 0.012(3) 0.026(3) 0.011(4)
C3' 0.073(7) 0.022(3) 0.062(6) -0.003(3) 0.057(6) -0.001(3)
C4' 0.067(6) 0.031(3) 0.060(6) 0.013(3) 0.054(5) 0.010(3)
C5' 0.033(3) 0.061(8) 0.045(3) -0.001(3) 0.028(2) 0.002(3)
C6' 0.032(4) 0.066(6) 0.040(3) -0.003(4) 0.025(3) -0.003(5)
C7' 0.029(2) 0.052(3) 0.033(2) 0.003(5) 0.020(2) -0.002(4)
C8' 0.036(5) 0.052(4) 0.028(5) 0.003(4) 0.019(4) 0.003(4)
C9' 0.036(5) 0.068(4) 0.032(5) 0.007(4) 0.020(5) -0.003(4)
C10' 0.041(3) 0.086(6) 0.041(2) 0.010(6) 0.031(2) 0.008(5)
C11' 0.051(7) 0.073(5) 0.041(7) 0.000(5) 0.029(6) 0.011(5)
C12' 0.045(6) 0.053(4) 0.046(7) 0.009(4) 0.027(6) 0.010(4)
Cl1 0.0583(8) 0.0582(11) 0.0380(6) 0.0229(7) 0.0361(6) 0.0149(7)
O1 0.089(5) 0.116(6) 0.038(3) 0.058(4) 0.035(3) 0.014(3)
O2 0.119(5) 0.063(3) 0.077(4) 0.015(3) 0.032(3) 0.012(3)
O3 0.113(5) 0.162(6) 0.094(4) -0.035(4) 0.077(4) 0.015(4)
O4 0.081(4) 0.108(5) 0.062(4) 0.056(4) 0.033(3) 0.010(3)
Cl1' 0.0583(8) 0.0582(11) 0.0380(6) 0.0229(7) 0.0361(6) 0.0149(7)
O1' 0.068(8) 0.052(8) 0.050(7) 0.028(6) 0.047(6) 0.017(6)
O2' 0.093(8) 0.095(9) 0.039(6) 0.040(8) 0.042(6) 0.016(7)
O3' 0.108(9) 0.081(8) 0.084(8) 0.002(7) 0.046(7) 0.013(6)
O4' 0.073(7) 0.093(9) 0.050(7) 0.007(7) 0.044(5) 0.008(7)

loop_
_atom_type_symbol
_atom_type_description
_atom_type_scat_dispersion_real
_atom_type_scat_dispersion_imag
_atom_type_scat_source
C C 0.0033 0.0016 'International Tables Vol C Tables 4.2.6.8 and 6.1.1.4'
H H 0.0000 0.0000 'International Tables Vol C Tables 4.2.6.8 and 6.1.1.4'
N N 0.0061 0.0033 'International Tables Vol C Tables 4.2.6.8 and 6.1.1.4'
O O 0.0106 0.0060 'International Tables Vol C Tables 4.2.6.8 and 6.1.1.4'
F F 0.0171 0.0103 'International Tables Vol C Tables 4.2.6.8 and 6.1.1.4'
Cl Cl 0.1484 0.1585 'International Tables Vol C Tables 4.2.6.8 and 6.1.1.4'
Ni Ni 0.3393 1.1124 'International Tables Vol C Tables 4.2.6.8 and 6.1.1.4'

loop_
_geom_angle_atom_site_label_1
_geom_angle_atom_site_label_2
_geom_angle_atom_site_label_3
_geom_angle_site_symmetry_1
_geom_angle_site_symmetry_3
_geom_angle
_geom_angle_publ_flag
N2 Ni1 N3 . . 93.7(4) y
N3 Ni1 N3' . . 86.6(3) y
N2 Ni1 N3' . . 176.4(4) y
N3 Ni1 N2' . . 177.5(5) ?
N2 Ni1 N2' . . 86.5(2) y
N3' Ni1 N2' . . 93.0(4) ?
C1 N1 C2 . . 115.5(7) y
C1 N1 C5 . . 118.9(9) y
C2 N1 C5 . . 119.1(8) y
C3 N2 C1 . . 109.6(9) ?
C3 N2 Ni1 . . 107.3(7) ?
C1 N2 Ni1 . . 116.7(7) ?
C3 N2 H2 . . 107.6 ?
C1 N2 H2 . . 107.6 ?
Ni1 N2 H2 . . 107.6 ?
C4 N3 C2 . . 109.7(7) ?
C4 N3 Ni1 . . 109.6(5) ?
C2 N3 Ni1 . . 116.8(6) ?
C4 N3 H3 . . 106.7 ?
C2 N3 H3 . . 106.7 ?
Ni1 N3 H3 . . 106.7 ?
N1 C1 N2 . . 114.7(8) ?
N1 C1 H1A . . 108.6 ?
N2 C1 H1A . . 108.6 ?
N1 C1 H1B . . 108.6 ?
N2 C1 H1B . . 108.6 ?
H1A C1 H1B . . 107.6 ?
N1 C2 N3 . . 115.7(7) ?
N1 C2 H2A . . 108.4 ?
N3 C2 H2A . . 108.4 ?
N1 C2 H2B . . 108.4 ?
N3 C2 H2B . . 108.4 ?
H2A C2 H2B . . 107.4 ?
C3' C3 N2 . . 106.4(10) ?
C3' C3 H3A . . 110.4 ?
N2 C3 H3A . . 110.4 ?
C3' C3 H3B . . 110.4 ?
N2 C3 H3B . . 110.4 ?
H3A C3 H3B . . 108.6 ?
C4' C4 N3 . . 106.8(8) ?
C4' C4 H4A . . 110.4 ?
N3 C4 H4A . . 110.4 ?
C4' C4 H4B . . 110.4 ?
N3 C4 H4B . . 110.4 ?
H4A C4 H4B . . 108.6 ?
N1 C5 C6 . . 111.1(8) ?
N1 C5 H5A . . 109.4 ?
C6 C5 H5A . . 109.4 ?
N1 C5 H5B . . 109.4 ?
C6 C5 H5B . . 109.4 ?
H5A C5 H5B . . 108.0 ?
C7 C6 C5 . . 116.0(8) ?
C7 C6 H6A . . 108.3 ?
C5 C6 H6A . . 108.3 ?
C7 C6 H6B . . 108.3 ?
C5 C6 H6B . . 108.3 ?
H6A C6 H6B . . 107.4 ?
C8 C7 C12 . . 116.1(9) ?
C8 C7 C6 . . 124.0(11) ?
C12 C7 C6 . . 119.9(11) ?
C7 C8 C9 . . 121.1(11) ?
C7 C8 H8 . . 119.4 ?
C9 C8 H8 . . 119.4 ?
C10 C9 C8 . . 119.9(11) ?
C10 C9 H9 . . 120.0 ?
C8 C9 H9 . . 120.0 ?
C11 C10 F1 . . 118.8(12) ?
C11 C10 C9 . . 120.7(10) ?
F1 C10 C9 . . 120.1(11) ?
C10 C11 C12 . . 118.4(12) ?
C10 C11 H11 . . 120.8 ?
C12 C11 H11 . . 120.8 ?
C7 C12 C11 . . 123.4(12) ?
C7 C12 H12 . . 118.3 ?
C11 C12 H12 . . 118.3 ?
C1' N1' C2' . . 115.6(7) y
C1' N1' C5' . . 120.1(8) y
C2' N1' C5' . . 118.5(9) y
C3' N2' C1' . . 110.4(9) ?
C3' N2' Ni1 . . 108.1(8) ?
C1' N2' Ni1 . . 115.4(8) ?
C3' N2' H2' . . 107.5 ?
C1' N2' H2' . . 107.5 ?
Ni1 N2' H2' . . 107.5 ?
C4' N3' C2' . . 110.2(8) ?
C4' N3' Ni1 . . 108.5(6) ?
C2' N3' Ni1 . . 114.4(6) ?
C4' N3' H3' . . 107.9 ?
C2' N3' H3' . . 107.9 ?
Ni1 N3' H3' . . 107.9 ?
N1' C1' N2' . . 113.4(8) ?
N1' C1' H1'A . . 108.9 ?
N2' C1' H1'A . . 108.9 ?
N1' C1' H1'B . . 108.9 ?
N2' C1' H1'B . . 108.9 ?
H1'A C1' H1'B . . 107.7 ?
N1' C2' N3' . . 113.3(7) ?
N1' C2' H2'A . . 108.9 ?
N3' C2' H2'A . . 108.9 ?
N1' C2' H2'B . . 108.9 ?
N3' C2' H2'B . . 108.9 ?
H2'A C2' H2'B . . 107.7 ?
N2' C3' C3 . . 105.0(11) ?
N2' C3' H3'A . . 110.8 ?
C3 C3' H3'A . . 110.8 ?
N2' C3' H3'B . . 110.8 ?
C3 C3' H3'B . . 110.8 ?
H3'A C3' H3'B . . 108.8 ?
C4 C4' N3' . . 107.6(8) ?
C4 C4' H4'A . . 110.2 ?
N3' C4' H4'A . . 110.2 ?
C4 C4' H4'B . . 110.2 ?
N3' C4' H4'B . . 110.2 ?
H4'A C4' H4'B . . 108.5 ?
N1' C5' C6' . . 109.6(8) ?
N1' C5' H5'A . . 109.8 ?
C6' C5' H5'A . . 109.8 ?
N1' C5' H5'B . . 109.8 ?
C6' C5' H5'B . . 109.8 ?
H5'A C5' H5'B . . 108.2 ?
C5' C6' C7' . . 114.0(8) ?
C5' C6' H6'A . . 108.7 ?
C7' C6' H6'A . . 108.7 ?
C5' C6' H6'B . . 108.7 ?
C7' C6' H6'B . . 108.7 ?
H6'A C6' H6'B . . 107.6 ?
C12' C7' C8' . . 119.1(9) ?
C12' C7' C6' . . 123.8(11) ?
C8' C7' C6' . . 117.1(11) ?
C9' C8' C7' . . 121.1(10) ?
C9' C8' H8' . . 119.4 ?
C7' C8' H8' . . 119.4 ?
C10' C9' C8' . . 117.0(10) ?
C10' C9' H9' . . 121.5 ?
C8' C9' H9' . . 121.5 ?
C11' C10' F1' . . 118.1(11) ?
C11' C10' C9' . . 124.3(10) ?
F1' C10' C9' . . 116.8(12) ?
C10' C11' C12' . . 117.2(13) ?
C10' C11' H11' . . 121.4 ?
C12' C11' H11' . . 121.4 ?
C7' C12' C11' . . 120.5(13) ?
C7' C12' H12' . . 119.8 ?
C11' C12' H12' . . 119.8 ?
O3 Cl1 O2 . . 106.7(6) ?
O3 Cl1 O4 . . 109.5(6) ?
O2 Cl1 O4 . . 109.0(6) ?
O3 Cl1 O1 . . 109.6(6) ?
O2 Cl1 O1 . . 110.9(5) ?
O4 Cl1 O1 . . 110.9(5) ?
O3' Cl1' O2' . . 108.4(19) ?
O3' Cl1' O4' . . 101.1(17) ?
O2' Cl1' O4' . . 109.5(18) ?
O3' Cl1' O1' . . 116.9(18) ?
O2' Cl1' O1' . . 112.8(18) ?
O4' Cl1' O1' . . 107.4(18) ?

loop_
_geom_bond_atom_site_label_1
_geom_bond_atom_site_label_2
_geom_bond_site_symmetry_2
_geom_bond_distance
_geom_bond_publ_flag
Ni1 N3 . 1.925(7) y
Ni1 N2 . 1.933(9) y
Ni1 N3' . 1.934(7) y
Ni1 N2' . 1.943(9) y
F1 C10 . 1.370(10) ?
N1 C1 . 1.398(11) y
N1 C2 . 1.401(11) y
N1 C5 . 1.469(10) y
N2 C3 . 1.495(11) ?
N2 C1 . 1.511(11) ?
N2 H2 . 0.9800 ?
N3 C4 . 1.488(9) ?
N3 C2 . 1.511(12) ?
N3 H3 . 0.9800 ?
C1 H1A . 0.9700 ?
C1 H1B . 0.9700 ?
C2 H2A . 0.9700 ?
C2 H2B . 0.9700 ?
C3 C3' . 1.489(13) ?
C3 H3A . 0.9700 ?
C3 H3B . 0.9700 ?
C4 C4' . 1.482(17) ?
C4 H4A . 0.9700 ?
C4 H4B . 0.9700 ?
C5 C6 . 1.515(11) ?
C5 H5A . 0.9700 ?
C5 H5B . 0.9700 ?
C6 C7 . 1.509(10) ?
C6 H6A . 0.9700 ?
C6 H6B . 0.9700 ?
C7 C8 . 1.393(11) ?
C7 C12 . 1.394(11) ?
C8 C9 . 1.394(12) ?
C8 H8 . 0.9300 ?
C9 C10 . 1.385(12) ?
C9 H9 . 0.9300 ?
C10 C11 . 1.357(12) ?
C11 C12 . 1.396(11) ?
C11 H11 . 0.9300 ?
C12 H12 . 0.9300 ?
F1' C10' . 1.356(10) ?
N1' C1' . 1.400(11) y
N1' C2' . 1.408(12) y
N1' C5' . 1.481(10) y
N2' C3' . 1.484(10) ?
N2' C1' . 1.510(11) ?
N2' H2' . 0.9800 ?
N3' C4' . 1.486(10) ?
N3' C2' . 1.519(12) ?
N3' H3' . 0.9800 ?
C1' H1'A . 0.9700 ?
C1' H1'B . 0.9700 ?
C2' H2'A . 0.9700 ?
C2' H2'B . 0.9700 ?
C3' H3'A . 0.9700 ?
C3' H3'B . 0.9700 ?
C4' H4'A . 0.9700 ?
C4' H4'B . 0.9700 ?
C5' C6' . 1.498(12) ?
C5' H5'A . 0.9700 ?
C5' H5'B . 0.9700 ?
C6' C7' . 1.510(10) ?
C6' H6'A . 0.9700 ?
C6' H6'B . 0.9700 ?
C7' C12' . 1.380(11) ?
C7' C8' . 1.387(11) ?
C8' C9' . 1.377(11) ?
C8' H8' . 0.9300 ?
C9' C10' . 1.366(12) ?
C9' H9' . 0.9300 ?
C10' C11' . 1.351(12) ?
C11' C12' . 1.395(12) ?
C11' H11' . 0.9300 ?
C12' H12' . 0.9300 ?
Cl1 O3 . 1.376(7) ?
Cl1 O2 . 1.410(7) ?
Cl1 O4 . 1.418(6) ?
Cl1 O1 . 1.440(6) ?
Cl1' O3' . 1.386(17) ?
Cl1' O2' . 1.392(17) ?
Cl1' O4' . 1.420(17) ?
Cl1' O1' . 1.421(16) ?

loop_
_geom_hbond_atom_site_label_D
_geom_hbond_atom_site_label_H
_geom_hbond_atom_site_label_A
_geom_hbond_site_symmetry_A
_geom_hbond_distance_DH
_geom_hbond_distance_HA
_geom_hbond_distance_DA
_geom_hbond_angle_DHA
N2 H2 O4 . 0.98 2.51 3.355(17) 144
N2 H2 O4 5_666 0.98 2.44 3.260(16) 141
N2' H2' O4 2_655 0.98 2.43 3.332(18) 152
N2' H2' O4 6_565 0.98 2.36 3.089(17) 131
N3 H3 O2 . 0.98 1.97 2.819(11) 144
N3' H3' O2 2_655 0.98 2.40 3.186(11) 137
C1' H1'A O1 6_565 0.97 2.31 3.198(13) 151
C1 H1B O3 2_655 0.97 2.35 3.156(16) 140
C1' H1'B O3 . 0.97 2.56 3.309(15) 134
C2 H2B O1 8_455 0.97 2.50 3.394(16) 154
C3 H3B O1 5_666 0.97 2.48 3.35(2) 149
C2' H2'B O1 7_656 0.97 2.58 3.551(16) 175
C4 H4A F1 7_556 0.97 2.54 3.341(19) 140
C3' H3'A O4 6_565 0.97 2.54 3.136(17) 119
C4' H4'B O2 . 0.97 2.54 3.239(14) 129

loop_
_geom_torsion_atom_site_label_1
_geom_torsion_atom_site_label_2
_geom_torsion_atom_site_label_3
_geom_torsion_atom_site_label_4
_geom_torsion_site_symmetry_1
_geom_torsion_site_symmetry_2
_geom_torsion_site_symmetry_3
_geom_torsion_site_symmetry_4
_geom_torsion
_geom_torsion_publ_flag
C2 N1 C1 N2 . . . . -64.3(13) ?
C5 N1 C1 N2 . . . . 87.3(12) ?
C3 N2 C1 N1 . . . . 177.6(10) ?
Ni1 N2 C1 N1 . . . . 55.4(13) ?
C1 N1 C2 N3 . . . . 63.7(12) ?
C5 N1 C2 N3 . . . . -87.7(11) ?
C4 N3 C2 N1 . . . . -179.3(8) ?
Ni1 N3 C2 N1 . . . . -53.9(10) ?
C1 N2 C3 C3' . . . . -170.4(8) ?
Ni1 N2 C3 C3' . . . . -42.7(11) ?
C2 N3 C4 C4' . . . . 166.7(7) ?
Ni1 N3 C4 C4' . . . . 37.3(9) ?
C1 N1 C5 C6 . . . . 78.6(14) ?
C2 N1 C5 C6 . . . . -130.9(14) ?
N1 C5 C6 C7 . . . . 174.2(12) ?
C5 C6 C7 C8 . . . . -61.5(16) ?
C5 C6 C7 C12 . . . . 117(2) ?
C12 C7 C8 C9 . . . . 0.7(16) ?
C6 C7 C8 C9 . . . . 179.3(10) ?
C7 C8 C9 C10 . . . . 4(2) ?
C8 C9 C10 C11 . . . . -8(2) ?
C8 C9 C10 F1 . . . . 179.6(14) ?
F1 C10 C11 C12 . . . . 179(2) ?
C9 C10 C11 C12 . . . . 6(3) ?
C8 C7 C12 C11 . . . . -3(3) ?
C6 C7 C12 C11 . . . . 178.8(18) ?
C10 C11 C12 C7 . . . . -1(4) ?
C2' N1' C1' N2' . . . . -66.3(12) ?
C5' N1' C1' N2' . . . . 86.6(11) ?
C3' N2' C1' N1' . . . . -179.4(10) ?
Ni1 N2' C1' N1' . . . . 57.6(13) ?
C1' N1' C2' N3' . . . . 67.6(12) ?
C5' N1' C2' N3' . . . . -85.8(10) ?
C4' N3' C2' N1' . . . . 178.0(8) ?
Ni1 N3' C2' N1' . . . . -59.5(10) ?
C1' N2' C3' C3 . . . . -169.8(8) ?
Ni1 N2' C3' C3 . . . . -42.7(11) ?
N2 C3 C3' N2' . . . . 55.7(7) ?
N3 C4 C4' N3' . . . . -49.6(8) ?
C2' N3' C4' C4 . . . . 165.1(7) ?
Ni1 N3' C4' C4 . . . . 39.3(9) ?
C1' N1' C5' C6' . . . . 103.5(13) ?
C2' N1' C5' C6' . . . . -104.4(13) ?
N1' C5' C6' C7' . . . . 174.9(12) ?
C5' C6' C7' C12' . . . . 93(2) ?
C5' C6' C7' C8' . . . . -88.0(15) ?
C12' C7' C8' C9' . . . . 1.0(16) ?
C6' C7' C8' C9' . . . . -178.0(10) ?
C7' C8' C9' C10' . . . . -5.3(19) ?
C8' C9' C10' C11' . . . . 10(3) ?
C8' C9' C10' F1' . . . . -179.6(13) ?
F1' C10' C11' C12' . . . . 180(2) ?
C9' C10' C11' C12' . . . . -11(3) ?
C8' C7' C12' C11' . . . . -1(3) ?
C6' C7' C12' C11' . . . . 177.8(18) ?
C10' C11' C12' C7' . . . . 6(4) ?

_cod_database_fobs_code 2243732
